data_2229290
loop_
_publ_author_name
'Jasinski, Jerry P.'
'Butcher, Ray J.'
'Siddaraju, B. P.'
'Narayana, B.'
'Yathirajan, H. S.'

_publ_section_title
;
 (2<i>E</i>)-3-[4-(Dimethylamino)phenyl]-1-(4-fluorophenyl)prop-2-en-1-one
;
_journal_coeditor_code XU5139
_journal_issue 2
_journal_name_full 'Acta Crystallographica Section E'
_journal_page_first o313
_journal_page_last o314
_journal_paper_doi 10.1107/S1600536811000377
_journal_volume 67
_journal_year 2011
_chemical_formula_iupac 'C17 H16 F N O'
_chemical_formula_moiety 'C17 H16 F N O'
_chemical_formula_sum 'C17 H16 F N O'
_chemical_formula_weight 269.31
_chemical_name_systematic
;
(2<i>E</i>)-3-[4-(Dimethylamino)phenyl]-1-(4-fluorophenyl)prop-2-en-1-one
;
_space_group_IT_number 14
_symmetry_cell_setting monoclinic
_symmetry_space_group_name_Hall '-P 2ybc'
_symmetry_space_group_name_H-M 'P 1 21/c 1'
_atom_sites_solution_hydrogens geom
_atom_sites_solution_primary direct
_atom_sites_solution_secondary difmap
_cell_angle_alpha 90.00
_cell_angle_beta 105.965(2)
_cell_angle_gamma 90.00
_cell_formula_units_Z 4
_cell_length_a 12.8334(3)
_cell_length_b 12.3560(2)
_cell_length_c 9.3922(2)
_cell_measurement_reflns_used 3513
_cell_measurement_temperature 295(2)
_cell_measurement_theta_max 38.6
_cell_measurement_theta_min 2.4
_cell_volume 1431.87(5)
_computing_cell_refinement '<i>CrysAlis PRO</i> (Oxford Diffraction, 2007)'
_computing_data_collection '<i>CrysAlis PRO</i> (Oxford Diffraction, 2007)'
_computing_data_reduction '<i>CrysAlis RED</i> (Oxford Diffraction, 2007)'
_computing_molecular_graphics '<i>SHELXTL</i> (Sheldrick, 2008)'
_computing_publication_material '<i>SHELXTL</i> (Sheldrick, 2008)'
_computing_structure_refinement '<i>SHELXTL</i> (Sheldrick, 2008)'
_computing_structure_solution '<i>SHELXTL</i> (Sheldrick, 2008)'
_diffrn_ambient_temperature 295(2)
_diffrn_detector_area_resol_mean 10.5081
_diffrn_measured_fraction_theta_full 0.963
_diffrn_measured_fraction_theta_max 0.963
_diffrn_measurement_device_type 'Oxford Diffraction Gemini R'
_diffrn_measurement_method '\f and \w'
_diffrn_radiation_monochromator graphite
_diffrn_radiation_source 'fine-focus sealed tube'
_diffrn_radiation_type MoK\a
_diffrn_radiation_wavelength 0.71073
_diffrn_reflns_av_R_equivalents 0.0184
_diffrn_reflns_av_sigmaI/netI 0.0180
_diffrn_reflns_limit_h_max 15
_diffrn_reflns_limit_h_min -16
_diffrn_reflns_limit_k_max 15
_diffrn_reflns_limit_k_min -15
_diffrn_reflns_limit_l_max 11
_diffrn_reflns_limit_l_min -11
_diffrn_reflns_number 6644
_diffrn_reflns_theta_full 26.74
_diffrn_reflns_theta_max 26.74
_diffrn_reflns_theta_min 2.33
_diffrn_standards_decay_% <2%
_diffrn_standards_interval_count 50
_diffrn_standards_number 2
_exptl_absorpt_coefficient_mu 0.086
_exptl_absorpt_correction_T_max 1.00000
_exptl_absorpt_correction_T_min 0.67449
_exptl_absorpt_correction_type multi-scan
_exptl_absorpt_process_details
;
(CrysAlis RED; Oxford Diffraction, 2007)
;
_exptl_crystal_colour yellow
_exptl_crystal_density_diffrn 1.249
_exptl_crystal_density_method 'not measured'
_exptl_crystal_description 'irregular triangular plate'
_exptl_crystal_F_000 568
_exptl_crystal_size_max 0.56
_exptl_crystal_size_mid 0.47
_exptl_crystal_size_min 0.22
_refine_diff_density_max 0.171
_refine_diff_density_min -0.127
_refine_ls_extinction_method none
_refine_ls_goodness_of_fit_ref 1.095
_refine_ls_hydrogen_treatment constr
_refine_ls_matrix_type full
_refine_ls_number_parameters 184
_refine_ls_number_reflns 2929
_refine_ls_number_restraints 0
_refine_ls_restrained_S_all 1.095
_refine_ls_R_factor_all 0.0753
_refine_ls_R_factor_gt 0.0585
_refine_ls_shift/su_max 0.000
_refine_ls_shift/su_mean 0.000
_refine_ls_structure_factor_coef Fsqd
_refine_ls_weighting_details 'calc w=1/[\s^2^(Fo^2^)+(0.1067P)^2^+0.0852P] where P=(Fo^2^+2Fc^2^)/3'
_refine_ls_weighting_scheme calc
_refine_ls_wR_factor_gt 0.1814
_refine_ls_wR_factor_ref 0.1966
_reflns_number_gt 2098
_reflns_number_total 2929
_reflns_threshold_expression I>2\s(I)
_cod_data_source_file xu5139.cif
_cod_data_source_block I
_cod_original_sg_symbol_H-M 'P 21/c'
_cod_database_code 2229290
_cod_database_fobs_code 2229290

loop_
_symmetry_equiv_pos_as_xyz
'x, y, z'
'-x, y+1/2, -z+1/2'
'-x, -y, -z'
'x, -y-1/2, z-1/2'

loop_
_atom_site_type_symbol
_atom_site_label
_atom_site_fract_x
_atom_site_fract_y
_atom_site_fract_z
_atom_site_U_iso_or_equiv
_atom_site_adp_type
_atom_site_calc_flag
_atom_site_refinement_flags
_atom_site_occupancy
_atom_site_disorder_assembly
_atom_site_disorder_group
F F1 1.15377(18) 0.10045(18) 1.0627(2) 0.1881(10) Uani d . 1 . .
O O1 0.83748(14) 0.47322(14) 0.78907(19) 0.1242(6) Uani d . 1 . .
C C1 0.92349(14) 0.30455(16) 0.8178(2) 0.0850(5) Uani d . 1 . .
C C2 1.0044(2) 0.3397(2) 0.9375(3) 0.1251(9) Uani d . 1 . .
H H2A 1.0064 0.4124 0.9635 0.150 Uiso calc R 1 . .
C C3 1.0820(3) 0.2720(3) 1.0198(4) 0.1402(11) Uani d . 1 . .
H H3A 1.1363 0.2978 1.0999 0.168 Uiso calc R 1 . .
C C4 1.0777(2) 0.1681(3) 0.9820(3) 0.1281(9) Uani d . 1 . .
C C5 0.9972(3) 0.1257(3) 0.8685(4) 0.1464(12) Uani d . 1 . .
H H5A 0.9942 0.0519 0.8480 0.176 Uiso calc R 1 . .
C C6 0.9209(2) 0.1953(2) 0.7859(3) 0.1187(8) Uani d . 1 . .
H H6A 0.8665 0.1684 0.7068 0.142 Uiso calc R 1 . .
N N1 0.36368(14) 0.37392(15) -0.0182(2) 0.0984(5) Uani d . 1 . .
C C7 0.84180(15) 0.38300(17) 0.7354(2) 0.0894(5) Uani d . 1 . .
C C8 0.76857(15) 0.35318(16) 0.5923(2) 0.0853(5) Uani d . 1 . .
H H8A 0.7756 0.2857 0.5520 0.102 Uiso calc R 1 . .
C C9 0.69177(16) 0.42082(15) 0.5183(2) 0.0861(5) Uani d . 1 . .
H H9A 0.6893 0.4870 0.5645 0.103 Uiso calc R 1 . .
C C10 0.61231(15) 0.40735(14) 0.3784(2) 0.0810(5) Uani d . 1 . .
C C11 0.60600(15) 0.31682(14) 0.2863(2) 0.0831(5) Uani d . 1 . .
H H11A 0.6573 0.2621 0.3149 0.100 Uiso calc R 1 . .
C C12 0.52677(16) 0.30671(15) 0.1558(2) 0.0856(5) Uani d . 1 . .
H H12A 0.5265 0.2460 0.0972 0.103 Uiso calc R 1 . .
C C13 0.44563(15) 0.38556(15) 0.1076(2) 0.0828(5) Uani d . 1 . .
C C14 0.45373(18) 0.47770(16) 0.1973(2) 0.0968(6) Uani d . 1 . .
H H14A 0.4037 0.5334 0.1684 0.116 Uiso calc R 1 . .
C C15 0.53447(19) 0.48642(15) 0.3267(2) 0.0963(6) Uani d . 1 . .
H H15A 0.5373 0.5488 0.3831 0.116 Uiso calc R 1 . .
C C16 0.3540(2) 0.2790(2) -0.1099(3) 0.1289(9) Uani d . 1 . .
H H16A 0.4204 0.2681 -0.1364 0.193 Uiso calc R 1 . .
H H16B 0.2955 0.2886 -0.1980 0.193 Uiso calc R 1 . .
H H16C 0.3398 0.2171 -0.0563 0.193 Uiso calc R 1 . .
C C17 0.2862(2) 0.4610(2) -0.0696(3) 0.1149(7) Uani d . 1 . .
H H17A 0.2522 0.4790 0.0065 0.172 Uiso calc R 1 . .
H H17B 0.2321 0.4381 -0.1569 0.172 Uiso calc R 1 . .
H H17C 0.3233 0.5234 -0.0922 0.172 Uiso calc R 1 . .

loop_
_atom_site_aniso_label
_atom_site_aniso_U_11
_atom_site_aniso_U_22
_atom_site_aniso_U_33
_atom_site_aniso_U_12
_atom_site_aniso_U_13
_atom_site_aniso_U_23
F1 0.1983(18) 0.1869(19) 0.1399(14) 0.0835(16) -0.0196(14) 0.0050(13)
O1 0.1291(12) 0.1024(11) 0.1227(12) 0.0113(9) 0.0033(10) -0.0346(9)
C1 0.0812(10) 0.0904(12) 0.0836(10) -0.0030(9) 0.0229(8) -0.0078(9)
C2 0.1233(17) 0.1070(17) 0.1222(18) 0.0007(14) -0.0045(15) -0.0236(14)
C3 0.1254(19) 0.138(2) 0.125(2) 0.0128(18) -0.0198(16) -0.0143(18)
C4 0.1270(18) 0.141(2) 0.1022(16) 0.0355(17) 0.0072(14) 0.0023(16)
C5 0.176(3) 0.1129(19) 0.124(2) 0.0376(19) -0.002(2) -0.0146(16)
C6 0.1273(17) 0.1016(16) 0.1074(15) 0.0120(14) -0.0010(14) -0.0146(13)
N1 0.1038(11) 0.0985(12) 0.0866(10) 0.0089(9) 0.0158(9) 0.0029(8)
C7 0.0883(11) 0.0872(12) 0.0932(11) -0.0069(9) 0.0257(9) -0.0135(9)
C8 0.0905(11) 0.0770(10) 0.0880(11) -0.0035(8) 0.0238(9) -0.0064(8)
C9 0.0930(11) 0.0749(10) 0.0916(11) -0.0034(8) 0.0275(9) -0.0068(9)
C10 0.0902(10) 0.0682(9) 0.0866(10) -0.0003(8) 0.0277(9) 0.0002(8)
C11 0.0892(10) 0.0692(9) 0.0913(11) 0.0045(8) 0.0253(9) 0.0009(8)
C12 0.0975(11) 0.0703(10) 0.0900(11) 0.0007(8) 0.0275(9) -0.0055(8)
C13 0.0908(10) 0.0794(10) 0.0786(10) 0.0002(8) 0.0241(8) 0.0067(8)
C14 0.1093(13) 0.0786(11) 0.0981(13) 0.0192(10) 0.0211(11) 0.0053(10)
C15 0.1172(14) 0.0709(10) 0.0957(12) 0.0115(10) 0.0205(11) -0.0066(9)
C16 0.1193(17) 0.138(2) 0.1126(17) 0.0095(16) 0.0036(14) -0.0324(16)
C17 0.1095(15) 0.1255(19) 0.1013(14) 0.0171(14) 0.0150(12) 0.0159(13)

loop_
_atom_type_symbol
_atom_type_description
_atom_type_scat_dispersion_real
_atom_type_scat_dispersion_imag
_atom_type_scat_source
C C 0.0033 0.0016 'International Tables Vol C Tables 4.2.6.8 and 6.1.1.4'
H H 0.0000 0.0000 'International Tables Vol C Tables 4.2.6.8 and 6.1.1.4'
N N 0.0061 0.0033 'International Tables Vol C Tables 4.2.6.8 and 6.1.1.4'
O O 0.0106 0.0060 'International Tables Vol C Tables 4.2.6.8 and 6.1.1.4'
F F 0.0171 0.0103 'International Tables Vol C Tables 4.2.6.8 and 6.1.1.4'

loop_
_geom_angle_atom_site_label_1
_geom_angle_atom_site_label_2
_geom_angle_atom_site_label_3
_geom_angle_site_symmetry_1
_geom_angle_site_symmetry_3
_geom_angle
_geom_angle_publ_flag
C2 C1 C6 . . 117.0(2) ?
C2 C1 C7 . . 119.2(2) ?
C6 C1 C7 . . 123.72(19) ?
C3 C2 C1 . . 122.6(3) ?
C3 C2 H2A . . 118.7 ?
C1 C2 H2A . . 118.7 ?
C4 C3 C2 . . 118.0(3) ?
C4 C3 H3A . . 121.0 ?
C2 C3 H3A . . 121.0 ?
C3 C4 F1 . . 118.5(3) ?
C3 C4 C5 . . 123.0(3) ?
F1 C4 C5 . . 118.4(3) ?
C4 C5 C6 . . 118.0(3) ?
C4 C5 H5A . . 121.0 ?
C6 C5 H5A . . 121.0 ?
C5 C6 C1 . . 121.3(2) ?
C5 C6 H6A . . 119.3 ?
C1 C6 H6A . . 119.3 ?
C13 N1 C16 . . 121.72(19) ?
C13 N1 C17 . . 120.40(18) ?
C16 N1 C17 . . 117.76(19) ?
O1 C7 C8 . . 121.0(2) ?
O1 C7 C1 . . 118.93(18) ?
C8 C7 C1 . . 120.03(17) ?
C9 C8 C7 . . 121.22(18) ?
C9 C8 H8A . . 119.4 ?
C7 C8 H8A . . 119.4 ?
C8 C9 C10 . . 129.98(18) ?
C8 C9 H9A . . 115.0 ?
C10 C9 H9A . . 115.0 ?
C15 C10 C11 . . 115.62(17) ?
C15 C10 C9 . . 120.08(17) ?
C11 C10 C9 . . 124.30(17) ?
C12 C11 C10 . . 121.92(17) ?
C12 C11 H11A . . 119.0 ?
C10 C11 H11A . . 119.0 ?
C11 C12 C13 . . 121.86(17) ?
C11 C12 H12A . . 119.1 ?
C13 C12 H12A . . 119.1 ?
N1 C13 C14 . . 121.39(17) ?
N1 C13 C12 . . 122.34(18) ?
C14 C13 C12 . . 116.27(17) ?
C15 C14 C13 . . 120.71(18) ?
C15 C14 H14A . . 119.6 ?
C13 C14 H14A . . 119.6 ?
C14 C15 C10 . . 123.54(18) ?
C14 C15 H15A . . 118.2 ?
C10 C15 H15A . . 118.2 ?
N1 C16 H16A . . 109.5 ?
N1 C16 H16B . . 109.5 ?
H16A C16 H16B . . 109.5 ?
N1 C16 H16C . . 109.5 ?
H16A C16 H16C . . 109.5 ?
H16B C16 H16C . . 109.5 ?
N1 C17 H17A . . 109.5 ?
N1 C17 H17B . . 109.5 ?
H17A C17 H17B . . 109.5 ?
N1 C17 H17C . . 109.5 ?
H17A C17 H17C . . 109.5 ?
H17B C17 H17C . . 109.5 ?

loop_
_geom_bond_atom_site_label_1
_geom_bond_atom_site_label_2
_geom_bond_site_symmetry_2
_geom_bond_distance
_geom_bond_publ_flag
F1 C4 . 1.349(3) ?
O1 C7 . 1.231(2) ?
C1 C2 . 1.374(3) ?
C1 C6 . 1.381(3) ?
C1 C7 . 1.481(3) ?
C2 C3 . 1.366(4) ?
C2 H2A . 0.9300 ?
C3 C4 . 1.330(4) ?
C3 H3A . 0.9300 ?
C4 C5 . 1.368(4) ?
C5 C6 . 1.371(4) ?
C5 H5A . 0.9300 ?
C6 H6A . 0.9300 ?
N1 C13 . 1.356(3) ?
N1 C16 . 1.440(3) ?
N1 C17 . 1.454(3) ?
C7 C8 . 1.460(3) ?
C8 C9 . 1.333(3) ?
C8 H8A . 0.9300 ?
C9 C10 . 1.434(3) ?
C9 H9A . 0.9300 ?
C10 C15 . 1.386(3) ?
C10 C11 . 1.403(2) ?
C11 C12 . 1.366(3) ?
C11 H11A . 0.9300 ?
C12 C13 . 1.407(3) ?
C12 H12A . 0.9300 ?
C13 C14 . 1.403(3) ?
C14 C15 . 1.368(3) ?
C14 H14A . 0.9300 ?
C15 H15A . 0.9300 ?
C16 H16A . 0.9600 ?
C16 H16B . 0.9600 ?
C16 H16C . 0.9600 ?
C17 H17A . 0.9600 ?
C17 H17B . 0.9600 ?
C17 H17C . 0.9600 ?

loop_
_geom_hbond_atom_site_label_D
_geom_hbond_atom_site_label_H
_geom_hbond_atom_site_label_A
_geom_hbond_site_symmetry_A
_geom_hbond_distance_DH
_geom_hbond_distance_HA
_geom_hbond_distance_DA
_geom_hbond_angle_DHA
C17 H17A O1 3_666 0.96 2.56 3.525(3) 180

loop_
_geom_torsion_atom_site_label_1
_geom_torsion_atom_site_label_2
_geom_torsion_atom_site_label_3
_geom_torsion_atom_site_label_4
_geom_torsion_site_symmetry_1
_geom_torsion_site_symmetry_2
_geom_torsion_site_symmetry_3
_geom_torsion_site_symmetry_4
_geom_torsion
_geom_torsion_publ_flag
C6 C1 C2 C3 . . . . 2.2(4) ?
C7 C1 C2 C3 . . . . 179.4(3) ?
C1 C2 C3 C4 . . . . -0.5(5) ?
C2 C3 C4 F1 . . . . -179.8(3) ?
C2 C3 C4 C5 . . . . -2.5(6) ?
C3 C4 C5 C6 . . . . 3.4(5) ?
F1 C4 C5 C6 . . . . -179.2(3) ?
C4 C5 C6 C1 . . . . -1.5(5) ?
C2 C1 C6 C5 . . . . -1.2(4) ?
C7 C1 C6 C5 . . . . -178.2(2) ?
C2 C1 C7 O1 . . . . -11.6(3) ?
C6 C1 C7 O1 . . . . 165.4(2) ?
C2 C1 C7 C8 . . . . 167.9(2) ?
C6 C1 C7 C8 . . . . -15.1(3) ?
O1 C7 C8 C9 . . . . -2.9(3) ?
C1 C7 C8 C9 . . . . 177.56(17) ?
C7 C8 C9 C10 . . . . -179.71(19) ?
C8 C9 C10 C15 . . . . 175.4(2) ?
C8 C9 C10 C11 . . . . -4.1(3) ?
C15 C10 C11 C12 . . . . -1.3(3) ?
C9 C10 C11 C12 . . . . 178.19(17) ?
C10 C11 C12 C13 . . . . -1.2(3) ?
C16 N1 C13 C14 . . . . -179.2(2) ?
C17 N1 C13 C14 . . . . 4.7(3) ?
C16 N1 C13 C12 . . . . 0.7(3) ?
C17 N1 C13 C12 . . . . -175.38(19) ?
C11 C12 C13 N1 . . . . -176.80(18) ?
C11 C12 C13 C14 . . . . 3.1(3) ?
N1 C13 C14 C15 . . . . 177.5(2) ?
C12 C13 C14 C15 . . . . -2.4(3) ?
C13 C14 C15 C10 . . . . -0.1(3) ?
C11 C10 C15 C14 . . . . 2.0(3) ?
C9 C10 C15 C14 . . . . -177.53(19) ?

loop_
_cod_related_entry_id
_cod_related_entry_database
_cod_related_entry_code
1 ChemSpider 4647663
